data_1555874
loop_
_publ_author_name
'Shen, Fang-Fang'
'Chen, Kai'
'Zhang, Yun-Qian'
'Zhu, Qian-Jiang'
'Tao, Zhu'
'Cong, Hang'

_publ_section_title
;
 Mono- and Dihydroxylated Symmetrical Octamethylcucurbiturils and
 Allylated Derivatives.
;
_journal_issue 21
_journal_name_full 'Organic letters'
_journal_page_first 5544
_journal_page_last 5547
_journal_paper_doi 10.1021/acs.orglett.6b02789
_journal_volume 18
_journal_year 2016
_chemical_formula_sum 'C66 H138 N36 O51'
_chemical_formula_weight 2252.12
_space_group_crystal_system triclinic
_space_group_IT_number 2
_space_group_name_Hall '-P 1'
_space_group_name_H-M_alt 'P -1'
_atom_sites_solution_hydrogens geom
_audit_creation_method SHELXL-2014/7
_cell_angle_alpha 83.660(3)
_cell_angle_beta 83.950(3)
_cell_angle_gamma 82.860(4)
_cell_formula_units_Z 2
_cell_length_a 12.4005(17)
_cell_length_b 12.7258(18)
_cell_length_c 34.039(5)
_cell_measurement_reflns_used 9947
_cell_measurement_temperature 223(2)
_cell_measurement_theta_max 27.61
_cell_measurement_theta_min 2.31
_cell_volume 5274.4(13)
_computing_cell_refinement 'Bruker SMART'
_computing_data_collection 'Bruker SMART'
_computing_data_reduction 'Bruker SAINT'
_computing_molecular_graphics 'Bruker SHELXTL'
_computing_publication_material 'Bruker SHELXTL'
_computing_structure_refinement 'SHELXL-2014/7 (Sheldrick, 2014)'
_computing_structure_solution 'Bruker SHELXTL'
_diffrn_ambient_temperature 223(2)
_diffrn_measured_fraction_theta_full 0.990
_diffrn_measured_fraction_theta_max 0.990
_diffrn_measurement_device_type 'CCD area detector'
_diffrn_measurement_method 'phi and omega scans'
_diffrn_radiation_type MoK\a
_diffrn_radiation_wavelength 0.71073
_diffrn_reflns_av_R_equivalents 0.0593
_diffrn_reflns_av_unetI/netI 0.1101
_diffrn_reflns_Laue_measured_fraction_full 0.990
_diffrn_reflns_Laue_measured_fraction_max 0.990
_diffrn_reflns_limit_h_max 14
_diffrn_reflns_limit_h_min -14
_diffrn_reflns_limit_k_max 14
_diffrn_reflns_limit_k_min -15
_diffrn_reflns_limit_l_max 39
_diffrn_reflns_limit_l_min -40
_diffrn_reflns_number 35427
_diffrn_reflns_point_group_measured_fraction_full 0.990
_diffrn_reflns_point_group_measured_fraction_max 0.990
_diffrn_reflns_theta_full 25.099
_diffrn_reflns_theta_max 25.099
_diffrn_reflns_theta_min 2.116
_diffrn_source 'fine-focus sealed tube'
_exptl_absorpt_coefficient_mu 0.122
_exptl_absorpt_correction_T_max 0.9867
_exptl_absorpt_correction_T_min 0.9796
_exptl_absorpt_correction_type multi-scan
_exptl_absorpt_process_details sadabs
_exptl_crystal_colour colourless
_exptl_crystal_density_diffrn 1.418
_exptl_crystal_density_method 'not measured'
_exptl_crystal_description Block
_exptl_crystal_F_000 2388
_exptl_crystal_size_max 0.170
_exptl_crystal_size_mid 0.140
_exptl_crystal_size_min 0.110
_platon_squeeze_details '                                                '
_refine_diff_density_max 1.412
_refine_diff_density_min -0.680
_refine_diff_density_rms 0.076
_refine_ls_extinction_method none
_refine_ls_goodness_of_fit_ref 1.038
_refine_ls_hydrogen_treatment constr
_refine_ls_matrix_type full
_refine_ls_number_parameters 1120
_refine_ls_number_reflns 18609
_refine_ls_number_restraints 15
_refine_ls_restrained_S_all 1.040
_refine_ls_R_factor_all 0.1333
_refine_ls_R_factor_gt 0.0979
_refine_ls_shift/su_max 0.001
_refine_ls_shift/su_mean 0.000
_refine_ls_structure_factor_coef Fsqd
_refine_ls_weighting_details 'w=1/[\s^2^(Fo^2^)+(0.1758P)^2^] where P=(Fo^2^+2Fc^2^)/3'
_refine_ls_weighting_scheme calc
_refine_ls_wR_factor_gt 0.2804
_refine_ls_wR_factor_ref 0.3018
_reflns_Friedel_coverage 0.000
_reflns_number_gt 10551
_reflns_number_total 18609
_reflns_threshold_expression 'I > 2\s(I)'
_cod_data_source_file ol6b02789_si_003.cif
_cod_data_source_block B
_cod_original_cell_volume 5274.3(13)
_cod_database_code 1555874
_shelx_shelxl_version_number 2014/7
_shelx_space_group_comment
;
The symmetry employed for this shelxl refinement is uniquely defined
by the following loop, which should always be used as a source of
symmetry information in preference to the above space-group names.
They are only intended as comments.
;
_shelx_estimated_absorpt_t_min 0.980
_shelx_estimated_absorpt_t_max 0.987

loop_
_space_group_symop_operation_xyz
'x, y, z'
'-x, -y, -z'

loop_
_atom_site_label
_atom_site_type_symbol
_atom_site_fract_x
_atom_site_fract_y
_atom_site_fract_z
_atom_site_U_iso_or_equiv
_atom_site_adp_type
_atom_site_occupancy
_atom_site_site_symmetry_order
_atom_site_calc_flag
_atom_site_refinement_flags_posn
_atom_site_refinement_flags_adp
_atom_site_refinement_flags_occupancy
C1 C 0.7379(3) 0.8103(3) 0.24271(10) 0.0425(9) Uani 1 1 d . U .
C2 C 0.6184(3) 0.9667(3) 0.25492(11) 0.0405(9) Uani 1 1 d . . .
C3 C 0.7176(3) 0.9543(3) 0.28243(10) 0.0369(9) Uani 1 1 d . . .
C4 C 0.5511(3) 0.9519(3) 0.32272(10) 0.0383(9) Uani 1 1 d . . .
C5 C 0.8791(3) 0.8042(3) 0.28729(10) 0.0423(10) Uani 1 1 d . . .
H5A H 0.9234 0.8622 0.2887 0.051 Uiso 1 1 calc R U .
H5B H 0.9171 0.7586 0.2676 0.051 Uiso 1 1 calc R U .
C6 C 0.7135(3) 0.9473(3) 0.35891(10) 0.0366(9) Uani 1 1 d . . .
H6A H 0.6609 0.9796 0.3789 0.044 Uiso 1 1 calc R U .
H6B H 0.7750 0.9899 0.3542 0.044 Uiso 1 1 calc R U .
C7 C 0.8879(3) 0.6327(3) 0.32916(11) 0.0375(9) Uani 1 1 d . . .
C8 C 0.8610(3) 0.7841(3) 0.36489(11) 0.0404(9) Uani 1 1 d . . .
C9 C 0.8638(3) 0.6789(3) 0.39487(10) 0.0386(9) Uani 1 1 d . . .
C10 C 0.6954(3) 0.7865(3) 0.40469(11) 0.0423(10) Uani 1 1 d . . .
C11 C 0.9045(3) 0.4835(3) 0.38106(11) 0.0408(9) Uani 1 1 d . . .
H11A H 0.9461 0.4488 0.3590 0.049 Uiso 1 1 calc R U .
H11B H 0.9510 0.4757 0.4030 0.049 Uiso 1 1 calc R U .
C12 C 0.7177(4) 0.6216(3) 0.45032(10) 0.0456(10) Uani 1 1 d . . .
H12A H 0.7784 0.6033 0.4670 0.055 Uiso 1 1 calc R U .
H12B H 0.6576 0.6607 0.4658 0.055 Uiso 1 1 calc R U .
C13 C 0.7780(3) 0.3541(3) 0.37263(12) 0.0436(10) Uani 1 1 d . . .
C14 C 0.7549(3) 0.4289(3) 0.43331(11) 0.0420(9) Uani 1 1 d . . .
C15 C 0.6752(3) 0.3428(3) 0.43409(12) 0.0425(10) Uani 1 1 d . . .
C16 C 0.5748(3) 0.5035(3) 0.44860(11) 0.0423(10) Uani 1 1 d . . .
C17 C 0.6529(4) 0.2137(3) 0.38408(15) 0.0571(12) Uani 1 1 d . . .
H17A H 0.6576 0.1569 0.4059 0.069 Uiso 1 1 calc R U .
H17B H 0.6995 0.1883 0.3612 0.069 Uiso 1 1 calc R U .
C18 C 0.4700(4) 0.3469(4) 0.45676(12) 0.0565(12) Uani 1 1 d . . .
H18A H 0.4889 0.2829 0.4746 0.068 Uiso 1 1 calc R U .
H18B H 0.4195 0.3960 0.4721 0.068 Uiso 1 1 calc R U .
C19 C 0.5184(3) 0.2340(3) 0.33668(15) 0.0510(11) Uani 1 1 d . . .
C20 C 0.4454(4) 0.2246(3) 0.40336(15) 0.0577(12) Uani 1 1 d . . .
C21 C 0.3495(4) 0.2346(3) 0.37511(16) 0.0594(13) Uani 1 1 d . . .
C22 C 0.3264(4) 0.3814(4) 0.41340(14) 0.0551(11) Uani 1 1 d . . .
C23 C 0.3579(4) 0.2420(3) 0.29837(15) 0.0597(12) Uani 1 1 d . U .
H23A H 0.4125 0.2120 0.2785 0.072 Uiso 1 1 calc R U .
H23B H 0.2978 0.1976 0.3022 0.072 Uiso 1 1 calc R U .
C24 C 0.1816(4) 0.3781(4) 0.36951(14) 0.0575(12) Uani 1 1 d . . .
H24A H 0.1408 0.3183 0.3671 0.069 Uiso 1 1 calc R U .
H24B H 0.1401 0.4213 0.3893 0.069 Uiso 1 1 calc R U .
C25 C 0.3788(4) 0.4029(4) 0.25540(14) 0.0539(12) Uani 1 1 d . . .
C26 C 0.2055(3) 0.4024(4) 0.29167(13) 0.0487(11) Uani 1 1 d . . .
C27 C 0.2073(3) 0.5077(3) 0.26270(12) 0.0480(11) Uani 1 1 d . . .
C28 C 0.1754(3) 0.5515(3) 0.32890(12) 0.0425(10) Uani 1 1 d . . .
C29 C 0.3555(4) 0.5656(4) 0.20967(13) 0.0566(12) Uani 1 1 d . . .
H29A H 0.2967 0.5812 0.1921 0.068 Uiso 1 1 calc R U .
H29B H 0.4176 0.5261 0.1954 0.068 Uiso 1 1 calc R U .
C30 C 0.1595(3) 0.7032(3) 0.27858(11) 0.0422(10) Uani 1 1 d . . .
H30A H 0.1194 0.7369 0.3012 0.051 Uiso 1 1 calc R U .
H30B H 0.1112 0.7117 0.2572 0.051 Uiso 1 1 calc R U .
C31 C 0.4920(4) 0.6897(3) 0.21051(10) 0.0446(10) Uani 1 1 d . . .
C32 C 0.3099(3) 0.7605(3) 0.22563(10) 0.0391(9) Uani 1 1 d . . .
C33 C 0.3859(3) 0.8493(3) 0.22453(10) 0.0414(10) Uani 1 1 d . . .
C34 C 0.2867(3) 0.8333(3) 0.28726(10) 0.0341(9) Uani 1 1 d . . .
C35 C 0.5880(3) 0.8529(3) 0.20047(10) 0.0439(10) Uani 1 1 d . . .
H35A H 0.6369 0.8102 0.1823 0.053 Uiso 1 1 calc R U .
H35B H 0.5626 0.9200 0.1855 0.053 Uiso 1 1 calc R U .
C36 C 0.4108(3) 0.9732(3) 0.27611(11) 0.0414(9) Uani 1 1 d . . .
H36A H 0.3661 0.9970 0.2997 0.050 Uiso 1 1 calc R U .
H36B H 0.4033 1.0308 0.2546 0.050 Uiso 1 1 calc R U .
C37 C 0.6074(3) 1.0711(4) 0.22919(11) 0.0465(10) Uani 1 1 d . . .
H37A H 0.5875 1.1289 0.2459 0.070 Uiso 1 1 calc R U .
H37B H 0.6764 1.0809 0.2137 0.070 Uiso 1 1 calc R U .
H37C H 0.5512 1.0707 0.2114 0.070 Uiso 1 1 calc R U .
C38 C 0.7904(4) 1.0399(4) 0.27533(13) 0.0544(11) Uani 1 1 d . . .
H38A H 0.8268 1.0398 0.2487 0.082 Uiso 1 1 calc R U .
H38B H 0.7476 1.1082 0.2782 0.082 Uiso 1 1 calc R U .
H38C H 0.8445 1.0276 0.2944 0.082 Uiso 1 1 calc R U .
C39 C 0.9501(4) 0.8531(3) 0.36739(13) 0.0514(11) Uani 1 1 d . . .
H39A H 1.0206 0.8137 0.3606 0.077 Uiso 1 1 calc R U .
H39B H 0.9401 0.9165 0.3490 0.077 Uiso 1 1 calc R U .
H39C H 0.9470 0.8732 0.3942 0.077 Uiso 1 1 calc R U .
C40 C 0.9483(4) 0.6694(4) 0.42453(12) 0.0505(11) Uani 1 1 d . . .
H40A H 0.9322 0.7275 0.4412 0.076 Uiso 1 1 calc R U .
H40B H 0.9466 0.6021 0.4409 0.076 Uiso 1 1 calc R U .
H40C H 1.0202 0.6725 0.4104 0.076 Uiso 1 1 calc R U .
C41 C 0.4626(6) 0.1214(5) 0.43128(19) 0.0848(17) Uani 1 1 d . . .
H41A H 0.4821 0.0614 0.4156 0.127 Uiso 1 1 calc R U .
H41B H 0.5208 0.1262 0.4477 0.127 Uiso 1 1 calc R U .
H41C H 0.3957 0.1114 0.4481 0.127 Uiso 1 1 calc R U .
C42 C 0.2723(4) 0.1418(4) 0.38382(17) 0.0688(14) Uani 1 1 d . . .
H42A H 0.2356 0.1437 0.4104 0.103 Uiso 1 1 calc R U .
H42B H 0.2184 0.1517 0.3647 0.103 Uiso 1 1 calc R U .
H42C H 0.3159 0.0736 0.3817 0.103 Uiso 1 1 calc R U .
C43 C 0.1165(4) 0.3321(4) 0.28791(17) 0.0679(14) Uani 1 1 d . . .
H43A H 0.0454 0.3711 0.2939 0.102 Uiso 1 1 calc R U .
H43B H 0.1223 0.3119 0.2610 0.102 Uiso 1 1 calc R U .
H43C H 0.1252 0.2687 0.3064 0.102 Uiso 1 1 calc R U .
C44 C 0.1225(4) 0.5225(4) 0.23306(12) 0.0544(12) Uani 1 1 d . . .
H44A H 0.0501 0.5266 0.2471 0.082 Uiso 1 1 calc R U .
H44B H 0.1303 0.5877 0.2159 0.082 Uiso 1 1 calc R U .
H44C H 0.1328 0.4626 0.2172 0.082 Uiso 1 1 calc R U .
N1 N 0.6483(3) 0.8755(3) 0.23179(9) 0.0414(8) Uani 1 1 d . . .
N2 N 0.7755(3) 0.8488(3) 0.27416(9) 0.0420(8) Uani 1 1 d . . .
N3 N 0.5247(3) 0.9540(3) 0.28470(8) 0.0383(7) Uani 1 1 d . . .
N4 N 0.6617(3) 0.9525(2) 0.32228(8) 0.0373(7) Uani 1 1 d . . .
N5 N 0.8714(3) 0.7426(3) 0.32557(8) 0.0399(8) Uani 1 1 d . . .
N6 N 0.8796(3) 0.5966(2) 0.36849(8) 0.0366(7) Uani 1 1 d . . .
N7 N 0.7532(3) 0.8404(2) 0.37486(9) 0.0375(7) Uani 1 1 d . . .
N8 N 0.7529(3) 0.6906(2) 0.41498(9) 0.0398(8) Uani 1 1 d . . .
N9 N 0.8097(3) 0.4298(2) 0.39361(9) 0.0418(8) Uani 1 1 d . . .
N10 N 0.6951(3) 0.3063(3) 0.39569(11) 0.0489(9) Uani 1 1 d . . .
N11 N 0.6820(3) 0.5248(3) 0.44021(10) 0.0435(8) Uani 1 1 d . . .
N12 N 0.5710(3) 0.3978(3) 0.44344(9) 0.0443(8) Uani 1 1 d . . .
N13 N 0.5403(3) 0.2338(3) 0.37389(13) 0.0590(10) Uani 1 1 d . . .
N14 N 0.4073(3) 0.2367(3) 0.33580(11) 0.0492(9) Uani 1 1 d . U .
N15 N 0.4156(3) 0.3179(3) 0.42570(11) 0.0527(9) Uani 1 1 d . . .
N16 N 0.2883(3) 0.3360(3) 0.38374(12) 0.0568(10) Uani 1 1 d . . .
N17 N 0.3164(3) 0.3488(3) 0.28306(11) 0.0505(9) Uani 1 1 d . . .
N18 N 0.3189(3) 0.5006(3) 0.24439(10) 0.0505(9) Uani 1 1 d . . .
N19 N 0.1900(3) 0.4426(3) 0.33141(10) 0.0476(9) Uani 1 1 d . . .
N20 N 0.1854(3) 0.5908(3) 0.29032(9) 0.0422(8) Uani 1 1 d . . .
N21 N 0.3884(3) 0.6662(3) 0.21904(10) 0.0466(9) Uani 1 1 d . . .
N22 N 0.4947(3) 0.7964(3) 0.21471(9) 0.0407(8) Uani 1 1 d . . .
N23 N 0.2545(3) 0.7584(2) 0.26519(8) 0.0380(8) Uani 1 1 d . . .
N24 N 0.3697(2) 0.8813(3) 0.26482(9) 0.0384(8) Uani 1 1 d . . .
O1 O 0.7800(2) 0.7315(3) 0.22688(8) 0.0556(8) Uani 1 1 d . U .
O2 O 0.9074(2) 0.5793(2) 0.30134(7) 0.0449(7) Uani 1 1 d . . .
O3 O 0.8211(2) 0.3308(2) 0.33975(8) 0.0470(7) Uani 1 1 d . . .
O4 O 0.5848(3) 0.2307(3) 0.30616(10) 0.0661(9) Uani 1 1 d . . .
O5 O 0.4689(2) 0.3751(3) 0.24111(10) 0.0617(9) Uani 1 1 d . . .
O6 O 0.5709(3) 0.6331(2) 0.19865(8) 0.0561(8) Uani 1 1 d . . .
O7 O 0.4844(2) 0.9568(2) 0.35241(7) 0.0440(7) Uani 1 1 d . . .
O8 O 0.6062(2) 0.8214(2) 0.42152(8) 0.0555(8) Uani 1 1 d . . .
O9 O 0.4979(3) 0.5698(2) 0.45757(8) 0.0569(8) Uani 1 1 d . . .
O10 O 0.2819(3) 0.4597(3) 0.42837(10) 0.0694(10) Uani 1 1 d . . .
O11 O 0.1508(2) 0.6043(2) 0.35743(8) 0.0521(7) Uani 1 1 d . . .
O12 O 0.2453(2) 0.85414(19) 0.31939(7) 0.0376(6) Uani 1 1 d . . .
O13 O 0.8305(3) 0.4055(3) 0.46157(11) 0.0334(7) Uani 0.6 1 d . . P
O13' O 0.7027(6) 0.2520(5) 0.4591(2) 0.051(2) Uani 0.4 1 d . U P
O14 O 0.2393(3) 0.7719(3) 0.19637(11) 0.0334(7) Uani 0.6 1 d . . P
O14' O 0.3628(5) 0.9440(5) 0.20035(15) 0.0361(15) Uani 0.4 1 d . . P
C45 C 0.8496(3) 0.9195(4) 0.00468(11) 0.0494(11) Uani 1 1 d . . .
C46 C 0.8716(3) 0.7955(4) -0.04220(11) 0.0541(12) Uani 1 1 d . . .
C47 C 0.8979(4) 0.9030(4) -0.06348(12) 0.0499(11) Uani 1 1 d . . .
C48 C 0.7457(3) 0.8545(4) -0.09000(11) 0.0445(10) Uani 1 1 d . . .
C49 C 0.9114(4) 1.0784(4) -0.03444(13) 0.0591(13) Uani 1 1 d . . .
H49A H 0.9762 1.0826 -0.0535 0.071 Uiso 1 1 calc R U .
H49B H 0.9319 1.0916 -0.0085 0.071 Uiso 1 1 calc R U .
C50 C 0.8062(4) 1.0194(4) -0.12001(12) 0.0644(14) Uani 1 1 d . . .
H50A H 0.7657 1.0025 -0.1413 0.077 Uiso 1 1 calc R U .
H50B H 0.8797 1.0322 -0.1317 0.077 Uiso 1 1 calc R U .
C51 C 0.7644(4) 1.2214(4) -0.02002(12) 0.0596(13) Uani 1 1 d . . .
C52 C 0.8091(4) 1.1951(4) -0.08850(12) 0.0567(12) Uani 1 1 d . . .
C53 C 0.7140(4) 1.2920(4) -0.08371(13) 0.0570(12) Uani 1 1 d . . .
C54 C 0.6476(4) 1.1594(5) -0.11308(13) 0.0622(13) Uani 1 1 d . . .
C55 C 0.6238(4) 1.3760(5) -0.02080(18) 0.0747(16) Uani 1 1 d . . .
H55A H 0.6267 1.4444 -0.0370 0.090 Uiso 1 1 calc R U .
H55B H 0.6517 1.3826 0.0046 0.090 Uiso 1 1 calc R U .
C56 C 0.5211(4) 1.3250(5) -0.10706(15) 0.0668(14) Uani 1 1 d . . .
H56A H 0.5374 1.3986 -0.1139 0.080 Uiso 1 1 calc R U .
H56B H 0.4907 1.3031 -0.1299 0.080 Uiso 1 1 calc R U .
C57 C 0.4612(4) 1.3278(4) 0.02297(15) 0.0609(14) Uani 1 1 d . . .
C58 C 0.4351(4) 1.3878(4) -0.04261(14) 0.0610(12) Uani 1 1 d . . .
H58 H 0.4385 1.4633 -0.0528 0.073 Uiso 1 1 calc R U .
C59 C 0.3233(4) 1.3712(5) -0.01890(15) 0.0650(13) Uani 1 1 d . U .
C60 C 0.3489(4) 1.2685(5) -0.07329(13) 0.0734(16) Uani 1 1 d . . .
C61 C 0.2724(4) 1.3251(4) 0.05551(14) 0.0548(12) Uani 1 1 d . . .
H61A H 0.3088 1.3313 0.0792 0.066 Uiso 1 1 calc R U .
H61B H 0.2144 1.3845 0.0532 0.066 Uiso 1 1 calc R U .
C62 C 0.8285(4) 0.7343(5) 0.03372(12) 0.0606(13) Uani 1 1 d . . .
H62A H 0.8776 0.6695 0.0291 0.073 Uiso 1 1 calc R U .
H62B H 0.8476 0.7610 0.0577 0.073 Uiso 1 1 calc R U .
C63 C 0.9638(4) 0.6980(5) -0.04412(14) 0.0683(15) Uani 1 1 d . . .
H63A H 0.9827 0.6835 -0.0715 0.103 Uiso 1 1 calc R U .
H63B H 1.0279 0.7150 -0.0331 0.103 Uiso 1 1 calc R U .
H63C H 0.9374 0.6358 -0.0289 0.103 Uiso 1 1 calc R U .
C64 C 1.0132(4) 0.9024(5) -0.08487(14) 0.0653(14) Uani 1 1 d . . .
H64A H 1.0666 0.8836 -0.0657 0.098 Uiso 1 1 calc R U .
H64B H 1.0235 0.8506 -0.1042 0.098 Uiso 1 1 calc R U .
H64C H 1.0222 0.9725 -0.0983 0.098 Uiso 1 1 calc R U .
C65 C 0.9100(4) 1.2234(5) -0.11283(14) 0.0694(14) Uani 1 1 d . . .
H65A H 0.9424 1.2748 -0.1002 0.104 Uiso 1 1 calc R U .
H65B H 0.9614 1.1599 -0.1152 0.104 Uiso 1 1 calc R U .
H65C H 0.8920 1.2539 -0.1390 0.104 Uiso 1 1 calc R U .
C66 C 0.7443(5) 1.4037(5) -0.1036(2) 0.0841(18) Uani 1 1 d . . .
H66A H 0.8049 1.4235 -0.0913 0.126 Uiso 1 1 calc R U .
H66B H 0.7649 1.3995 -0.1318 0.126 Uiso 1 1 calc R U .
H66C H 0.6817 1.4568 -0.1001 0.126 Uiso 1 1 calc R U .
N25 N 0.8445(3) 0.8160(3) -0.00080(9) 0.0531(10) Uani 1 1 d . . .
N26 N 0.8814(3) 0.9731(3) -0.03148(9) 0.0536(10) Uani 1 1 d . . .
N27 N 0.7765(3) 0.7745(3) -0.06073(10) 0.0518(9) Uani 1 1 d . . .
N28 N 0.8151(3) 0.9309(3) -0.09153(10) 0.0561(10) Uani 1 1 d . . .
N29 N 0.8281(3) 1.1620(3) -0.04663(10) 0.0566(10) Uani 1 1 d . . .
N30 N 0.6937(3) 1.2950(3) -0.04072(11) 0.0561(10) Uani 1 1 d . . .
N31 N 0.7520(3) 1.1173(3) -0.10465(10) 0.0564(10) Uani 1 1 d . . .
N32 N 0.6240(3) 1.2568(4) -0.10049(11) 0.0635(11) Uani 1 1 d . . .
N33 N 0.5108(3) 1.3539(4) -0.01347(12) 0.0648(12) Uani 1 1 d . U .
N34 N 0.3514(3) 1.3339(3) 0.02069(11) 0.0559(10) Uani 1 1 d . . .
N35 N 0.4406(3) 1.3224(4) -0.07413(11) 0.0639(11) Uani 1 1 d . . .
N36 N 0.2835(3) 1.2915(4) -0.03999(11) 0.0615(11) Uani 1 1 d . . .
O17 O 0.8349(2) 0.9583(3) 0.03640(8) 0.0594(9) Uani 1 1 d . . .
O18 O 0.7737(3) 1.2139(3) 0.01572(9) 0.0676(10) Uani 1 1 d . . .
O19 O 0.5076(3) 1.3076(4) 0.05296(11) 0.0823(12) Uani 1 1 d . . .
O20 O 0.6707(3) 0.8534(3) -0.11095(8) 0.0584(8) Uani 1 1 d . . .
O21 O 0.5851(3) 1.1146(3) -0.12938(9) 0.0697(10) Uani 1 1 d . . .
O22 O 0.3301(3) 1.2158(4) -0.09871(10) 0.0838(12) Uani 1 1 d . . .
O23 O 0.2459(4) 1.4673(4) -0.01909(12) 0.0916(13) Uani 1 1 d . U .

loop_
_atom_site_aniso_label
_atom_site_aniso_U_11
_atom_site_aniso_U_22
_atom_site_aniso_U_33
_atom_site_aniso_U_23
_atom_site_aniso_U_13
_atom_site_aniso_U_12
C1 0.038(2) 0.058(2) 0.0302(18) -0.0087(15) -0.0007(16) 0.0012(18)
C2 0.038(2) 0.048(2) 0.0372(19) -0.0105(16) -0.0030(17) -0.0041(17)
C3 0.034(2) 0.044(2) 0.0301(17) -0.0031(15) -0.0072(15) 0.0049(17)
C4 0.048(2) 0.035(2) 0.0316(19) -0.0078(15) -0.0033(17) -0.0001(17)
C5 0.037(2) 0.051(2) 0.0337(19) 0.0039(16) -0.0034(16) 0.0053(18)
C6 0.039(2) 0.0274(18) 0.044(2) -0.0114(15) -0.0080(17) 0.0018(16)
C7 0.0267(19) 0.050(2) 0.0373(19) -0.0106(17) -0.0019(15) -0.0042(16)
C8 0.047(2) 0.032(2) 0.043(2) -0.0042(16) -0.0080(18) -0.0057(17)
C9 0.034(2) 0.049(2) 0.0302(18) -0.0089(16) 0.0013(15) 0.0032(17)
C10 0.041(2) 0.043(2) 0.042(2) -0.0079(17) -0.0013(18) 0.0028(18)
C11 0.031(2) 0.046(2) 0.043(2) -0.0094(17) -0.0010(16) 0.0085(17)
C12 0.064(3) 0.042(2) 0.0293(18) -0.0117(16) 0.0112(18) -0.0069(19)
C13 0.039(2) 0.044(2) 0.050(2) -0.0219(18) -0.0085(19) 0.0059(18)
C14 0.039(2) 0.036(2) 0.049(2) -0.0059(17) -0.0014(18) 0.0036(17)
C15 0.043(2) 0.030(2) 0.051(2) 0.0016(16) -0.0063(18) 0.0045(17)
C16 0.036(2) 0.042(2) 0.045(2) -0.0043(17) 0.0020(17) 0.0040(18)
C17 0.048(3) 0.037(2) 0.087(3) -0.024(2) -0.002(2) 0.005(2)
C18 0.063(3) 0.062(3) 0.044(2) -0.003(2) 0.000(2) -0.013(2)
C19 0.038(2) 0.041(2) 0.078(3) -0.024(2) -0.007(2) -0.0020(18)
C20 0.057(3) 0.038(2) 0.077(3) -0.011(2) 0.004(2) -0.005(2)
C21 0.037(2) 0.037(2) 0.103(4) -0.023(2) 0.007(2) -0.0004(19)
C22 0.039(2) 0.065(3) 0.063(3) -0.020(2) 0.015(2) -0.014(2)
C23 0.050(3) 0.043(2) 0.089(3) -0.032(2) 0.005(2) -0.004(2)
C24 0.039(2) 0.067(3) 0.066(3) -0.015(2) 0.001(2) 0.000(2)
C25 0.042(2) 0.058(3) 0.067(3) -0.044(2) 0.020(2) -0.013(2)
C26 0.030(2) 0.060(3) 0.061(3) -0.031(2) 0.0047(19) -0.0069(19)
C27 0.037(2) 0.056(3) 0.056(2) -0.035(2) 0.0024(19) -0.0083(19)
C28 0.031(2) 0.049(2) 0.050(2) -0.0211(18) 0.0064(17) -0.0069(17)
C29 0.058(3) 0.060(3) 0.056(3) -0.036(2) 0.010(2) -0.010(2)
C30 0.036(2) 0.048(2) 0.043(2) -0.0236(17) 0.0064(17) 0.0010(18)
C31 0.049(3) 0.055(3) 0.0306(18) -0.0200(17) 0.0005(17) 0.001(2)
C32 0.035(2) 0.051(2) 0.0350(19) -0.0245(16) -0.0099(16) 0.0069(17)
C33 0.041(2) 0.056(2) 0.0282(18) -0.0128(16) -0.0104(16) 0.0030(18)
C34 0.034(2) 0.0341(19) 0.0331(18) -0.0099(15) -0.0017(16) 0.0047(16)
C35 0.037(2) 0.063(3) 0.0299(18) -0.0094(17) 0.0037(16) -0.0016(19)
C36 0.034(2) 0.049(2) 0.040(2) -0.0094(17) -0.0020(16) 0.0044(17)
C37 0.031(2) 0.069(3) 0.039(2) -0.0064(19) -0.0064(17) -0.0001(19)
C38 0.039(2) 0.069(3) 0.053(2) 0.012(2) -0.005(2) -0.014(2)
C39 0.047(3) 0.046(2) 0.062(3) -0.0006(19) -0.020(2) -0.0023(19)
C40 0.050(3) 0.056(3) 0.045(2) -0.0023(18) -0.0064(19) -0.004(2)
C41 0.087(4) 0.076(4) 0.099(4) -0.003(3) -0.029(3) -0.027(3)
C42 0.064(3) 0.056(3) 0.091(4) -0.018(3) -0.007(3) -0.015(2)
C43 0.067(3) 0.050(3) 0.093(4) -0.019(2) -0.009(3) -0.019(2)
C44 0.059(3) 0.061(3) 0.048(2) -0.032(2) -0.004(2) -0.005(2)
N1 0.0323(17) 0.054(2) 0.0384(17) -0.0109(14) 0.0016(14) -0.0040(15)
N2 0.0351(18) 0.0481(19) 0.0407(17) -0.0079(14) 0.0007(14) 0.0034(15)
N3 0.0341(17) 0.052(2) 0.0310(15) -0.0101(13) -0.0039(13) -0.0089(14)
N4 0.0371(18) 0.0452(18) 0.0311(15) -0.0100(13) -0.0010(13) -0.0066(14)
N5 0.0369(18) 0.0477(19) 0.0322(16) -0.0030(13) 0.0053(13) -0.0014(15)
N6 0.0355(17) 0.0385(17) 0.0359(16) -0.0057(13) -0.0049(13) -0.0019(14)
N7 0.0382(18) 0.0364(17) 0.0370(16) -0.0105(13) 0.0033(14) -0.0007(14)
N8 0.0417(19) 0.0379(17) 0.0362(16) -0.0060(13) 0.0038(14) 0.0048(14)
N9 0.045(2) 0.0348(17) 0.0466(18) -0.0143(14) -0.0114(15) 0.0051(15)
N10 0.042(2) 0.0388(19) 0.065(2) -0.0154(16) -0.0015(17) 0.0014(16)
N11 0.040(2) 0.0382(18) 0.0492(18) -0.0078(14) 0.0118(15) -0.0028(14)
N12 0.0384(19) 0.050(2) 0.0425(17) -0.0041(15) 0.0019(15) -0.0032(15)
N13 0.040(2) 0.048(2) 0.090(3) -0.0266(19) 0.012(2) -0.0021(17)
N14 0.0307(18) 0.0386(19) 0.080(2) -0.0099(17) -0.0073(17) -0.0046(14)
N15 0.045(2) 0.048(2) 0.066(2) -0.0121(17) 0.0058(18) -0.0115(17)
N16 0.036(2) 0.051(2) 0.085(3) -0.0273(19) -0.0056(19) 0.0055(16)
N17 0.044(2) 0.048(2) 0.060(2) -0.0191(17) -0.0044(18) -0.0005(17)
N18 0.0395(19) 0.059(2) 0.055(2) -0.0324(18) 0.0070(16) -0.0005(17)
N19 0.045(2) 0.054(2) 0.0460(19) -0.0210(16) 0.0057(16) -0.0078(16)
N20 0.0377(18) 0.053(2) 0.0404(18) -0.0287(15) 0.0051(14) -0.0075(15)
N21 0.039(2) 0.048(2) 0.054(2) -0.0314(16) 0.0034(16) 0.0022(16)
N22 0.0352(18) 0.054(2) 0.0346(16) -0.0210(14) -0.0062(14) 0.0060(15)
N23 0.0397(18) 0.0446(18) 0.0315(15) -0.0203(13) 0.0013(13) -0.0004(14)
N24 0.0317(17) 0.0465(19) 0.0401(17) -0.0208(14) 0.0005(14) -0.0053(14)
O1 0.0500(18) 0.0699(19) 0.0438(15) -0.0151(13) -0.0026(13) 0.0122(15)
O2 0.0395(15) 0.0584(17) 0.0378(14) -0.0187(12) 0.0018(12) -0.0013(13)
O3 0.0565(18) 0.0346(14) 0.0508(16) -0.0185(12) -0.0068(14) 0.0055(13)
O4 0.0453(18) 0.072(2) 0.087(2) -0.0491(18) 0.0086(17) -0.0069(16)
O5 0.0445(18) 0.062(2) 0.083(2) -0.0385(17) 0.0062(16) -0.0031(15)
O6 0.0552(19) 0.066(2) 0.0430(15) -0.0210(14) 0.0105(14) 0.0089(16)
O7 0.0390(15) 0.0535(17) 0.0402(14) -0.0175(12) -0.0013(12) 0.0014(13)
O8 0.0508(18) 0.0556(18) 0.0524(16) -0.0066(13) 0.0132(14) 0.0098(15)
O9 0.0522(18) 0.0593(19) 0.0530(17) -0.0143(14) 0.0040(14) 0.0184(15)
O10 0.057(2) 0.069(2) 0.082(2) -0.0319(18) 0.0032(17) 0.0055(17)
O11 0.0496(17) 0.0661(19) 0.0426(15) -0.0242(14) 0.0071(13) -0.0081(14)
O12 0.0388(14) 0.0410(14) 0.0326(13) -0.0142(10) -0.0003(11) 0.0042(11)
O13 0.0328(16) 0.0432(17) 0.0275(14) -0.0151(12) -0.0044(12) -0.0055(13)
O13' 0.047(4) 0.017(3) 0.070(4) 0.026(3) 0.020(3) 0.014(3)
O14 0.0328(16) 0.0432(17) 0.0275(14) -0.0151(12) -0.0044(12) -0.0055(13)
O14' 0.038(4) 0.058(4) 0.017(3) -0.013(3) -0.010(2) -0.011(3)
C45 0.0207(19) 0.100(4) 0.035(2) -0.021(2) -0.0040(16) -0.021(2)
C46 0.032(2) 0.106(4) 0.034(2) -0.027(2) -0.0094(17) -0.020(2)
C47 0.044(2) 0.072(3) 0.042(2) -0.030(2) -0.0011(19) -0.022(2)
C48 0.032(2) 0.080(3) 0.0289(19) -0.0249(19) -0.0013(17) -0.021(2)
C49 0.046(3) 0.102(4) 0.041(2) -0.035(2) -0.0102(19) -0.020(3)
C50 0.073(3) 0.101(4) 0.032(2) -0.020(2) -0.013(2) -0.041(3)
C51 0.052(3) 0.097(4) 0.038(2) -0.038(2) -0.005(2) -0.013(3)
C52 0.049(3) 0.091(3) 0.041(2) -0.023(2) -0.013(2) -0.026(2)
C53 0.040(2) 0.083(3) 0.053(3) -0.010(2) -0.008(2) -0.026(2)
C54 0.054(3) 0.103(4) 0.038(2) -0.013(2) -0.012(2) -0.031(3)
C55 0.035(3) 0.101(4) 0.102(4) -0.051(3) -0.012(3) -0.021(3)
C56 0.035(2) 0.106(4) 0.064(3) -0.010(3) -0.009(2) -0.022(2)
C57 0.039(2) 0.087(3) 0.070(3) -0.049(3) -0.020(2) -0.011(2)
C58 0.046(3) 0.073(3) 0.067(3) -0.010(2) 0.003(2) -0.024(2)
C59 0.035(2) 0.099(4) 0.068(3) -0.024(3) -0.015(2) -0.013(2)
C60 0.045(3) 0.144(5) 0.040(2) -0.023(3) -0.010(2) -0.030(3)
C61 0.040(2) 0.070(3) 0.064(3) -0.030(2) -0.010(2) -0.018(2)
C62 0.048(3) 0.109(4) 0.036(2) -0.018(2) -0.0042(19) -0.046(3)
C63 0.046(3) 0.112(4) 0.053(3) -0.031(3) -0.009(2) -0.011(3)
C64 0.048(3) 0.097(4) 0.059(3) -0.033(3) 0.005(2) -0.025(3)
C65 0.070(3) 0.098(4) 0.049(3) -0.031(3) 0.010(2) -0.036(3)
C66 0.050(3) 0.088(4) 0.113(5) 0.029(3) -0.013(3) -0.031(3)
N25 0.042(2) 0.094(3) 0.0338(17) -0.0238(18) -0.0037(15) -0.0327(19)
N26 0.042(2) 0.096(3) 0.0337(18) -0.0313(18) -0.0094(15) -0.0217(19)
N27 0.040(2) 0.083(3) 0.0419(18) -0.0247(18) -0.0129(16) -0.0205(18)
N28 0.052(2) 0.097(3) 0.0313(17) -0.0245(19) -0.0072(16) -0.036(2)
N29 0.051(2) 0.087(3) 0.0377(18) -0.0242(18) -0.0085(16) -0.011(2)
N30 0.040(2) 0.082(3) 0.057(2) -0.036(2) -0.0084(17) -0.0161(19)
N31 0.058(2) 0.078(3) 0.0436(19) -0.0162(18) -0.0087(18) -0.038(2)
N32 0.044(2) 0.098(3) 0.057(2) -0.025(2) -0.0175(18) -0.012(2)
N33 0.0258(18) 0.115(3) 0.064(2) -0.046(2) -0.0013(17) -0.0189(19)
N34 0.043(2) 0.076(3) 0.054(2) -0.0182(18) -0.0162(17) -0.0110(18)
N35 0.046(2) 0.106(3) 0.046(2) -0.001(2) -0.0078(18) -0.037(2)
N36 0.045(2) 0.104(3) 0.045(2) -0.026(2) -0.0052(17) -0.027(2)
O17 0.0440(17) 0.101(2) 0.0413(16) -0.0364(16) -0.0090(13) -0.0089(16)
O18 0.060(2) 0.103(3) 0.0484(18) -0.0442(17) -0.0025(15) -0.0105(18)
O19 0.048(2) 0.142(4) 0.072(2) -0.057(2) -0.0104(18) -0.023(2)
O20 0.0503(18) 0.092(2) 0.0415(15) -0.0253(15) -0.0083(14) -0.0223(16)
O21 0.066(2) 0.114(3) 0.0410(16) -0.0071(17) -0.0139(15) -0.050(2)
O22 0.071(2) 0.147(4) 0.0473(18) -0.038(2) 0.0021(17) -0.046(2)
O23 0.077(3) 0.119(3) 0.081(2) -0.019(2) -0.017(2) -0.003(2)

loop_
_atom_type_symbol
_atom_type_description
_atom_type_scat_dispersion_real
_atom_type_scat_dispersion_imag
_atom_type_scat_source
C C 0.0033 0.0016 'International Tables Vol C Tables 4.2.6.8 and 6.1.1.4'
H H 0.0000 0.0000 'International Tables Vol C Tables 4.2.6.8 and 6.1.1.4'
N N 0.0061 0.0033 'International Tables Vol C Tables 4.2.6.8 and 6.1.1.4'
O O 0.0106 0.0060 'International Tables Vol C Tables 4.2.6.8 and 6.1.1.4'

loop_
_geom_angle_atom_site_label_1
_geom_angle_atom_site_label_2
_geom_angle_atom_site_label_3
_geom_angle
_geom_angle_site_symmetry_1
_geom_angle_site_symmetry_3
O1 C1 N1 126.2(4) . .
O1 C1 N2 125.2(3) . .
N1 C1 N2 108.6(3) . .
N1 C2 N3 113.6(3) . .
N1 C2 C37 112.6(3) . .
N3 C2 C37 113.3(3) . .
N1 C2 C3 101.1(3) . .
N3 C2 C3 101.6(3) . .
C37 C2 C3 113.5(3) . .
N4 C3 N2 112.1(3) . .
N4 C3 C38 110.8(3) . .
N2 C3 C38 112.5(3) . .
N4 C3 C2 102.7(3) . .
N2 C3 C2 102.4(3) . .
C38 C3 C2 115.8(3) . .
O7 C4 N3 124.9(4) . .
O7 C4 N4 125.7(3) . .
N3 C4 N4 109.1(3) . .
N2 C5 N5 113.8(3) . .
N2 C5 H5A 108.8 . .
N5 C5 H5A 108.8 . .
N2 C5 H5B 108.8 . .
N5 C5 H5B 108.8 . .
H5A C5 H5B 107.7 . .
N4 C6 N7 114.7(3) . .
N4 C6 H6A 108.6 . .
N7 C6 H6A 108.6 . .
N4 C6 H6B 108.6 . .
N7 C6 H6B 108.6 . .
H6A C6 H6B 107.6 . .
O2 C7 N6 126.9(4) . .
O2 C7 N5 124.4(3) . .
N6 C7 N5 108.7(3) . .
N7 C8 N5 112.9(3) . .
N7 C8 C39 111.3(3) . .
N5 C8 C39 110.5(3) . .
N7 C8 C9 103.6(3) . .
N5 C8 C9 103.0(3) . .
C39 C8 C9 115.3(3) . .
N6 C9 N8 112.6(3) . .
N6 C9 C40 114.4(3) . .
N8 C9 C40 110.8(3) . .
N6 C9 C8 102.3(3) . .
N8 C9 C8 101.1(3) . .
C40 C9 C8 114.7(4) . .
O8 C10 N7 125.2(3) . .
O8 C10 N8 125.3(4) . .
N7 C10 N8 109.5(3) . .
N9 C11 N6 113.9(3) . .
N9 C11 H11A 108.8 . .
N6 C11 H11A 108.8 . .
N9 C11 H11B 108.8 . .
N6 C11 H11B 108.8 . .
H11A C11 H11B 107.7 . .
N11 C12 N8 112.3(3) . .
N11 C12 H12A 109.1 . .
N8 C12 H12A 109.1 . .
N11 C12 H12B 109.1 . .
N8 C12 H12B 109.1 . .
H12A C12 H12B 107.9 . .
O3 C13 N9 124.8(4) . .
O3 C13 N10 127.1(4) . .
N9 C13 N10 108.0(3) . .
O13 C14 N9 110.5(3) . .
O13 C14 N11 111.9(3) . .
N9 C14 N11 114.0(3) . .
O13 C14 C15 113.9(3) . .
N9 C14 C15 103.0(3) . .
N11 C14 C15 103.2(3) . .
O13' C15 N12 115.4(4) . .
O13' C15 N10 103.2(4) . .
N12 C15 N10 116.5(3) . .
O13' C15 C14 113.2(5) . .
N12 C15 C14 104.1(3) . .
N10 C15 C14 104.3(3) . .
O9 C16 N12 127.5(4) . .
O9 C16 N11 124.6(4) . .
N12 C16 N11 107.8(3) . .
N10 C17 N13 114.1(3) . .
N10 C17 H17A 108.7 . .
N13 C17 H17A 108.7 . .
N10 C17 H17B 108.7 . .
N13 C17 H17B 108.7 . .
H17A C17 H17B 107.6 . .
N15 C18 N12 114.7(3) . .
N15 C18 H18A 108.6 . .
N12 C18 H18A 108.6 . .
N15 C18 H18B 108.6 . .
N12 C18 H18B 108.6 . .
H18A C18 H18B 107.6 . .
O4 C19 N13 127.7(4) . .
O4 C19 N14 123.3(4) . .
N13 C19 N14 108.9(4) . .
N15 C20 N13 114.0(4) . .
N15 C20 C41 111.5(4) . .
N13 C20 C41 110.5(4) . .
N15 C20 C21 102.2(3) . .
N13 C20 C21 100.8(4) . .
C41 C20 C21 117.3(4) . .
N14 C21 N16 113.7(4) . .
N14 C21 C20 103.0(3) . .
N16 C21 C20 102.2(4) . .
N14 C21 C42 112.7(4) . .
N16 C21 C42 110.2(4) . .
C20 C21 C42 114.5(4) . .
O10 C22 N15 126.1(4) . .
O10 C22 N16 125.2(4) . .
N15 C22 N16 108.3(4) . .
N17 C23 N14 114.2(3) . .
N17 C23 H23A 108.7 . .
N14 C23 H23A 108.7 . .
N17 C23 H23B 108.7 . .
N14 C23 H23B 108.7 . .
H23A C23 H23B 107.6 . .
N19 C24 N16 113.5(4) . .
N19 C24 H24A 108.9 . .
N16 C24 H24A 108.9 . .
N19 C24 H24B 108.9 . .
N16 C24 H24B 108.9 . .
H24A C24 H24B 107.7 . .
O5 C25 N17 128.0(5) . .
O5 C25 N18 124.1(5) . .
N17 C25 N18 107.9(3) . .
N17 C26 N19 112.1(3) . .
N17 C26 C43 112.9(3) . .
N19 C26 C43 109.7(4) . .
N17 C26 C27 101.9(3) . .
N19 C26 C27 102.7(3) . .
C43 C26 C27 117.0(4) . .
N18 C27 N20 112.0(3) . .
N18 C27 C44 113.6(3) . .
N20 C27 C44 110.5(3) . .
N18 C27 C26 103.3(3) . .
N20 C27 C26 102.4(3) . .
C44 C27 C26 114.4(4) . .
O11 C28 N20 125.8(4) . .
O11 C28 N19 124.8(4) . .
N20 C28 N19 109.3(3) . .
N18 C29 N21 112.6(3) . .
N18 C29 H29A 109.1 . .
N21 C29 H29A 109.1 . .
N18 C29 H29B 109.1 . .
N21 C29 H29B 109.1 . .
H29A C29 H29B 107.8 . .
N20 C30 N23 113.9(3) . .
N20 C30 H30A 108.8 . .
N23 C30 H30A 108.8 . .
N20 C30 H30B 108.8 . .
N23 C30 H30B 108.8 . .
H30A C30 H30B 107.7 . .
O6 C31 N21 128.2(4) . .
O6 C31 N22 122.7(4) . .
N21 C31 N22 108.9(3) . .
O14 C32 N23 113.1(3) . .
O14 C32 N21 107.5(3) . .
N23 C32 N21 114.0(3) . .
O14 C32 C33 116.3(3) . .
N23 C32 C33 103.4(3) . .
N21 C32 C33 102.2(3) . .
O14' C33 N22 112.8(4) . .
O14' C33 N24 104.3(3) . .
N22 C33 N24 113.1(3) . .
O14' C33 C32 118.4(4) . .
N22 C33 C32 104.3(3) . .
N24 C33 C32 103.9(3) . .
O12 C34 N24 126.9(3) . .
O12 C34 N23 125.2(4) . .
N24 C34 N23 107.9(3) . .
N1 C35 N22 113.3(3) . .
N1 C35 H35A 108.9 . .
N22 C35 H35A 108.9 . .
N1 C35 H35B 108.9 . .
N22 C35 H35B 108.9 . .
H35A C35 H35B 107.7 . .
N24 C36 N3 113.5(3) . .
N24 C36 H36A 108.9 . .
N3 C36 H36A 108.9 . .
N24 C36 H36B 108.9 . .
N3 C36 H36B 108.9 . .
H36A C36 H36B 107.7 . .
C2 C37 H37A 109.5 . .
C2 C37 H37B 109.5 . .
H37A C37 H37B 109.5 . .
C2 C37 H37C 109.5 . .
H37A C37 H37C 109.5 . .
H37B C37 H37C 109.5 . .
C3 C38 H38A 109.5 . .
C3 C38 H38B 109.5 . .
H38A C38 H38B 109.5 . .
C3 C38 H38C 109.5 . .
H38A C38 H38C 109.5 . .
H38B C38 H38C 109.5 . .
C8 C39 H39A 109.5 . .
C8 C39 H39B 109.5 . .
H39A C39 H39B 109.5 . .
C8 C39 H39C 109.5 . .
H39A C39 H39C 109.5 . .
H39B C39 H39C 109.5 . .
C9 C40 H40A 109.5 . .
C9 C40 H40B 109.5 . .
H40A C40 H40B 109.5 . .
C9 C40 H40C 109.5 . .
H40A C40 H40C 109.5 . .
H40B C40 H40C 109.5 . .
C20 C41 H41A 109.5 . .
C20 C41 H41B 109.5 . .
H41A C41 H41B 109.5 . .
C20 C41 H41C 109.5 . .
H41A C41 H41C 109.5 . .
H41B C41 H41C 109.5 . .
C21 C42 H42A 109.5 . .
C21 C42 H42B 109.5 . .
H42A C42 H42B 109.5 . .
C21 C42 H42C 109.5 . .
H42A C42 H42C 109.5 . .
H42B C42 H42C 109.5 . .
C26 C43 H43A 109.5 . .
C26 C43 H43B 109.5 . .
H43A C43 H43B 109.5 . .
C26 C43 H43C 109.5 . .
H43A C43 H43C 109.5 . .
H43B C43 H43C 109.5 . .
C27 C44 H44A 109.5 . .
C27 C44 H44B 109.5 . .
H44A C44 H44B 109.5 . .
C27 C44 H44C 109.5 . .
H44A C44 H44C 109.5 . .
H44B C44 H44C 109.5 . .
C1 N1 C35 121.4(3) . .
C1 N1 C2 114.7(3) . .
C35 N1 C2 123.9(3) . .
C1 N2 C5 119.5(3) . .
C1 N2 C3 112.1(3) . .
C5 N2 C3 125.6(3) . .
C4 N3 C36 120.2(3) . .
C4 N3 C2 113.0(3) . .
C36 N3 C2 124.5(3) . .
C4 N4 C6 121.2(3) . .
C4 N4 C3 112.9(3) . .
C6 N4 C3 125.9(3) . .
C7 N5 C5 121.7(3) . .
C7 N5 C8 111.2(3) . .
C5 N5 C8 126.6(3) . .
C7 N6 C9 114.5(3) . .
C7 N6 C11 120.4(3) . .
C9 N6 C11 124.3(3) . .
C10 N7 C6 121.5(3) . .
C10 N7 C8 112.2(3) . .
C6 N7 C8 125.9(3) . .
C10 N8 C9 113.2(3) . .
C10 N8 C12 121.5(3) . .
C9 N8 C12 123.3(3) . .
C13 N9 C11 122.7(3) . .
C13 N9 C14 112.2(4) . .
C11 N9 C14 123.4(3) . .
C13 N10 C15 112.3(3) . .
C13 N10 C17 121.6(3) . .
C15 N10 C17 124.8(4) . .
C16 N11 C12 121.6(3) . .
C16 N11 C14 111.6(3) . .
C12 N11 C14 123.9(4) . .
C16 N12 C15 113.0(3) . .
C16 N12 C18 120.0(3) . .
C15 N12 C18 125.3(3) . .
C19 N13 C17 120.2(4) . .
C19 N13 C20 114.3(4) . .
C17 N13 C20 123.2(4) . .
C19 N14 C21 112.4(4) . .
C19 N14 C23 121.5(4) . .
C21 N14 C23 126.1(4) . .
C22 N15 C18 119.5(4) . .
C22 N15 C20 113.3(4) . .
C18 N15 C20 127.2(4) . .
C22 N16 C21 113.7(4) . .
C22 N16 C24 119.9(3) . .
C21 N16 C24 125.1(4) . .
C25 N17 C23 119.0(4) . .
C25 N17 C26 114.2(4) . .
C23 N17 C26 126.5(4) . .
C25 N18 C29 120.1(3) . .
C25 N18 C27 112.3(4) . .
C29 N18 C27 124.5(4) . .
C28 N19 C24 121.6(3) . .
C28 N19 C26 112.0(3) . .
C24 N19 C26 126.2(4) . .
C28 N20 C30 121.2(3) . .
C28 N20 C27 113.4(3) . .
C30 N20 C27 124.7(3) . .
C31 N21 C29 121.5(3) . .
C31 N21 C32 112.9(3) . .
C29 N21 C32 122.8(4) . .
C31 N22 C35 123.1(3) . .
C31 N22 C33 111.4(3) . .
C35 N22 C33 123.4(3) . .
C34 N23 C32 112.5(3) . .
C34 N23 C30 121.4(3) . .
C32 N23 C30 124.8(3) . .
C34 N24 C36 122.4(3) . .
C34 N24 C33 111.7(3) . .
C36 N24 C33 123.5(3) . .
O17 C45 N25 126.3(4) . .
O17 C45 N26 125.0(5) . .
N25 C45 N26 108.6(3) . .
N25 C46 N27 112.1(3) . .
N25 C46 C47 104.4(4) . .
N27 C46 C47 103.2(4) . .
N25 C46 C63 108.5(4) . .
N27 C46 C63 110.6(4) . .
C47 C46 C63 117.9(4) . .
N28 C47 N26 111.5(3) . .
N28 C47 C46 104.4(3) . .
N26 C47 C46 103.2(3) . .
N28 C47 C64 111.0(4) . .
N26 C47 C64 111.6(3) . .
C46 C47 C64 114.7(4) . .
O20 C48 N28 127.5(4) . .
O20 C48 N27 125.0(4) . .
N28 C48 N27 107.5(3) . .
N26 C49 N29 115.3(4) . .
N26 C49 H49A 108.4 . .
N29 C49 H49A 108.4 . .
N26 C49 H49B 108.4 . .
N29 C49 H49B 108.4 . .
H49A C49 H49B 107.5 . .
N28 C50 N31 114.5(4) . .
N28 C50 H50A 108.6 . .
N31 C50 H50A 108.6 . .
N28 C50 H50B 108.6 . .
N31 C50 H50B 108.6 . .
H50A C50 H50B 107.6 . .
O18 C51 N29 124.9(5) . .
O18 C51 N30 126.5(4) . .
N29 C51 N30 108.4(3) . .
N31 C52 N29 111.0(4) . .
N31 C52 C65 114.7(4) . .
N29 C52 C65 112.2(4) . .
N31 C52 C53 101.6(4) . .
N29 C52 C53 101.0(3) . .
C65 C52 C53 115.0(4) . .
N32 C53 N30 112.1(4) . .
N32 C53 C66 112.9(4) . .
N30 C53 C66 109.6(4) . .
N32 C53 C52 103.2(4) . .
N30 C53 C52 103.6(4) . .
C66 C53 C52 115.1(4) . .
O21 C54 N32 124.6(5) . .
O21 C54 N31 125.4(5) . .
N32 C54 N31 110.0(4) . .
N30 C55 N33 113.3(4) . .
N30 C55 H55A 108.9 . .
N33 C55 H55A 108.9 . .
N30 C55 H55B 108.9 . .
N33 C55 H55B 108.9 . .
H55A C55 H55B 107.7 . .
N35 C56 N32 114.6(4) . .
N35 C56 H56A 108.6 . .
N32 C56 H56A 108.6 . .
N35 C56 H56B 108.6 . .
N32 C56 H56B 108.6 . .
H56A C56 H56B 107.6 . .
O19 C57 N33 124.6(4) . .
O19 C57 N34 126.1(5) . .
N33 C57 N34 109.2(4) . .
N35 C58 N33 115.7(4) . .
N35 C58 C59 103.9(4) . .
N33 C58 C59 102.6(4) . .
N35 C58 H58 111.3 . .
N33 C58 H58 111.3 . .
C59 C58 H58 111.3 . .
N34 C59 O23 111.5(4) . .
N34 C59 N36 114.7(5) . .
O23 C59 N36 110.3(4) . .
N34 C59 C58 103.8(4) . .
O23 C59 C58 113.7(5) . .
N36 C59 C58 102.5(4) . .
O22 C60 N36 127.2(5) . .
O22 C60 N35 125.6(4) . .
N36 C60 N35 107.1(4) . .
N27 C61 N34 113.5(3) 2_675 .
N27 C61 H61A 108.9 2_675 .
N34 C61 H61A 108.9 . .
N27 C61 H61B 108.9 2_675 .
N34 C61 H61B 108.9 . .
H61A C61 H61B 107.7 . .
N36 C62 N25 111.9(4) 2_675 .
N36 C62 H62A 109.2 2_675 .
N25 C62 H62A 109.2 . .
N36 C62 H62B 109.2 2_675 .
N25 C62 H62B 109.2 . .
H62A C62 H62B 107.9 . .
C46 C63 H63A 109.5 . .
C46 C63 H63B 109.5 . .
H63A C63 H63B 109.5 . .
C46 C63 H63C 109.5 . .
H63A C63 H63C 109.5 . .
H63B C63 H63C 109.5 . .
C47 C64 H64A 109.5 . .
C47 C64 H64B 109.5 . .
H64A C64 H64B 109.5 . .
C47 C64 H64C 109.5 . .
H64A C64 H64C 109.5 . .
H64B C64 H64C 109.5 . .
C52 C65 H65A 109.5 . .
C52 C65 H65B 109.5 . .
H65A C65 H65B 109.5 . .
C52 C65 H65C 109.5 . .
H65A C65 H65C 109.5 . .
H65B C65 H65C 109.5 . .
C53 C66 H66A 109.5 . .
C53 C66 H66B 109.5 . .
H66A C66 H66B 109.5 . .
C53 C66 H66C 109.5 . .
H66A C66 H66C 109.5 . .
H66B C66 H66C 109.5 . .
C45 N25 C46 112.1(4) . .
C45 N25 C62 121.1(3) . .
C46 N25 C62 126.3(4) . .
C45 N26 C49 121.9(3) . .
C45 N26 C47 111.8(4) . .
C49 N26 C47 125.5(4) . .
C48 N27 C61 120.7(3) . 2_675
C48 N27 C46 112.5(4) . .
C61 N27 C46 126.0(4) 2_675 .
C48 N28 C50 119.9(4) . .
C48 N28 C47 112.3(4) . .
C50 N28 C47 127.6(4) . .
C51 N29 C49 122.1(4) . .
C51 N29 C52 114.3(4) . .
C49 N29 C52 123.5(3) . .
C51 N30 C55 120.9(4) . .
C51 N30 C53 112.5(3) . .
C55 N30 C53 125.7(4) . .
C54 N31 C50 122.3(4) . .
C54 N31 C52 111.7(4) . .
C50 N31 C52 124.1(4) . .
C54 N32 C53 113.1(4) . .
C54 N32 C56 123.2(4) . .
C53 N32 C56 123.4(4) . .
C57 N33 C58 112.9(4) . .
C57 N33 C55 123.9(4) . .
C58 N33 C55 120.9(5) . .
C57 N34 C59 111.3(4) . .
C57 N34 C61 123.3(4) . .
C59 N34 C61 124.3(4) . .
C60 N35 C58 113.2(4) . .
C60 N35 C56 122.2(4) . .
C58 N35 C56 123.7(4) . .
C60 N36 C62 121.6(4) . 2_675
C60 N36 C59 112.8(4) . .
C62 N36 C59 122.8(4) 2_675 .

loop_
_geom_bond_atom_site_label_1
_geom_bond_atom_site_label_2
_geom_bond_distance
_geom_bond_site_symmetry_2
C1 O1 1.224(5) .
C1 N1 1.360(5) .
C1 N2 1.371(5) .
C2 N1 1.463(5) .
C2 N3 1.471(5) .
C2 C37 1.508(6) .
C2 C3 1.606(5) .
C3 N4 1.456(5) .
C3 N2 1.483(5) .
C3 C38 1.483(6) .
C4 O7 1.239(4) .
C4 N3 1.365(4) .
C4 N4 1.371(5) .
C5 N2 1.434(5) .
C5 N5 1.446(5) .
C5 H5A 0.9800 .
C5 H5B 0.9800 .
C6 N4 1.453(5) .
C6 N7 1.454(5) .
C6 H6A 0.9800 .
C6 H6B 0.9800 .
C7 O2 1.213(4) .
C7 N6 1.364(5) .
C7 N5 1.381(5) .
C8 N7 1.461(5) .
C8 N5 1.480(5) .
C8 C39 1.509(6) .
C8 C9 1.591(5) .
C9 N6 1.435(5) .
C9 N8 1.467(5) .
C9 C40 1.516(6) .
C10 O8 1.244(5) .
C10 N7 1.353(5) .
C10 N8 1.365(5) .
C11 N9 1.435(5) .
C11 N6 1.461(5) .
C11 H11A 0.9800 .
C11 H11B 0.9800 .
C12 N11 1.447(6) .
C12 N8 1.470(5) .
C12 H12A 0.9800 .
C12 H12B 0.9800 .
C13 O3 1.238(5) .
C13 N9 1.378(5) .
C13 N10 1.386(6) .
C14 O13 1.397(5) .
C14 N9 1.447(5) .
C14 N11 1.451(5) .
C14 C15 1.560(6) .
C15 O13' 1.387(7) .
C15 N12 1.413(5) .
C15 N10 1.422(5) .
C16 O9 1.228(4) .
C16 N12 1.384(5) .
C16 N11 1.384(5) .
C17 N10 1.455(6) .
C17 N13 1.459(6) .
C17 H17A 0.9800 .
C17 H17B 0.9800 .
C18 N15 1.417(6) .
C18 N12 1.487(6) .
C18 H18A 0.9800 .
C18 H18B 0.9800 .
C19 O4 1.257(6) .
C19 N13 1.323(6) .
C19 N14 1.377(5) .
C20 N15 1.468(5) .
C20 N13 1.472(6) .
C20 C41 1.540(8) .
C20 C21 1.591(7) .
C21 N14 1.449(6) .
C21 N16 1.456(5) .
C21 C42 1.595(7) .
C22 O10 1.214(5) .
C22 N15 1.360(6) .
C22 N16 1.369(6) .
C23 N17 1.452(6) .
C23 N14 1.462(6) .
C23 H23A 0.9800 .
C23 H23B 0.9800 .
C24 N19 1.458(6) .
C24 N16 1.475(6) .
C24 H24A 0.9800 .
C24 H24B 0.9800 .
C25 O5 1.199(5) .
C25 N17 1.340(6) .
C25 N18 1.401(6) .
C26 N17 1.473(5) .
C26 N19 1.484(5) .
C26 C43 1.528(7) .
C26 C27 1.575(7) .
C27 N18 1.453(5) .
C27 N20 1.474(5) .
C27 C44 1.514(6) .
C28 O11 1.232(4) .
C28 N20 1.351(5) .
C28 N19 1.370(5) .
C29 N18 1.433(6) .
C29 N21 1.467(6) .
C29 H29A 0.9800 .
C29 H29B 0.9800 .
C30 N20 1.447(5) .
C30 N23 1.453(5) .
C30 H30A 0.9800 .
C30 H30B 0.9800 .
C31 O6 1.202(5) .
C31 N21 1.351(6) .
C31 N22 1.385(5) .
C32 O14 1.378(5) .
C32 N23 1.445(5) .
C32 N21 1.470(4) .
C32 C33 1.554(6) .
C33 O14' 1.399(7) .
C33 N22 1.454(5) .
C33 N24 1.460(4) .
C34 O12 1.201(4) .
C34 N24 1.380(5) .
C34 N23 1.395(5) .
C35 N1 1.438(5) .
C35 N22 1.449(6) .
C35 H35A 0.9800 .
C35 H35B 0.9800 .
C36 N24 1.437(5) .
C36 N3 1.458(5) .
C36 H36A 0.9800 .
C36 H36B 0.9800 .
C37 H37A 0.9700 .
C37 H37B 0.9700 .
C37 H37C 0.9700 .
C38 H38A 0.9700 .
C38 H38B 0.9700 .
C38 H38C 0.9700 .
C39 H39A 0.9700 .
C39 H39B 0.9700 .
C39 H39C 0.9700 .
C40 H40A 0.9700 .
C40 H40B 0.9700 .
C40 H40C 0.9700 .
C41 H41A 0.9700 .
C41 H41B 0.9700 .
C41 H41C 0.9700 .
C42 H42A 0.9700 .
C42 H42B 0.9700 .
C42 H42C 0.9700 .
C43 H43A 0.9700 .
C43 H43B 0.9700 .
C43 H43C 0.9700 .
C44 H44A 0.9700 .
C44 H44B 0.9700 .
C44 H44C 0.9700 .
C45 O17 1.224(4) .
C45 N25 1.360(6) .
C45 N26 1.384(6) .
C46 N25 1.458(5) .
C46 N27 1.460(5) .
C46 C47 1.531(7) .
C46 C63 1.582(7) .
C47 N28 1.461(6) .
C47 N26 1.465(5) .
C47 C64 1.534(6) .
C48 O20 1.232(5) .
C48 N28 1.371(6) .
C48 N27 1.391(6) .
C49 N26 1.424(7) .
C49 N29 1.446(6) .
C49 H49A 0.9800 .
C49 H49B 0.9800 .
C50 N28 1.404(7) .
C50 N31 1.463(7) .
C50 H50A 0.9800 .
C50 H50B 0.9800 .
C51 O18 1.226(5) .
C51 N29 1.367(5) .
C51 N30 1.386(6) .
C52 N31 1.469(6) .
C52 N29 1.476(6) .
C52 C65 1.486(7) .
C52 C53 1.607(7) .
C53 N32 1.445(6) .
C53 N30 1.462(6) .
C53 C66 1.577(8) .
C54 O21 1.226(6) .
C54 N32 1.344(7) .
C54 N31 1.385(6) .
C55 N30 1.443(6) .
C55 N33 1.455(6) .
C55 H55A 0.9800 .
C55 H55B 0.9800 .
C56 N35 1.421(6) .
C56 N32 1.475(6) .
C56 H56A 0.9800 .
C56 H56B 0.9800 .
C57 O19 1.212(6) .
C57 N33 1.351(7) .
C57 N34 1.363(6) .
C58 N35 1.419(6) .
C58 N33 1.432(6) .
C58 C59 1.555(7) .
C58 H58 0.9900 .
C59 N34 1.442(6) .
C59 O23 1.457(6) .
C59 N36 1.466(6) .
C60 O22 1.209(6) .
C60 N36 1.359(6) .
C60 N35 1.396(7) .
C61 N27 1.458(6) 2_675
C61 N34 1.460(6) .
C61 H61A 0.9800 .
C61 H61B 0.9800 .
C62 N36 1.454(6) 2_675
C62 N25 1.495(6) .
C62 H62A 0.9800 .
C62 H62B 0.9800 .
C63 H63A 0.9700 .
C63 H63B 0.9700 .
C63 H63C 0.9700 .
C64 H64A 0.9700 .
C64 H64B 0.9700 .
C64 H64C 0.9700 .
C65 H65A 0.9700 .
C65 H65B 0.9700 .
C65 H65C 0.9700 .
C66 H66A 0.9700 .
C66 H66B 0.9700 .
C66 H66C 0.9700 .
N27 C61 1.458(6) 2_675
N36 C62 1.454(6) 2_675

loop_
_platon_squeeze_void_nr
_platon_squeeze_void_average_x
_platon_squeeze_void_average_y
_platon_squeeze_void_average_z
_platon_squeeze_void_volume
_platon_squeeze_void_count_electrons
_platon_squeeze_void_content
1 -0.338 0.124 0.195 2117 616 ' '
